data_7705627
loop_
_publ_author_name
'Gao, Xu-Sheng'
'Ding, Mei-Juan'
'Zhang, Jin'
'Zhao, Li-Duo'
'Ren, Xiao-Ming'

_publ_section_title
;
 Phase selectivity and tunable photophysical nature of rare earth
 metal-organic frameworks of Eu<sub> <i>x</i>
 </sub>Y<sub>1-<i>x</i></sub>-PTC (H<sub>3</sub>PTC = 2,4,6-pyridine
 tricarboxylic acid; <i>x</i> = 0-1).
;
_journal_issue 42
_journal_name_full 'Dalton transactions (Cambridge, England : 2003)'
_journal_page_first 14985
_journal_page_last 14994
_journal_paper_doi 10.1039/d0dt03150j
_journal_volume 49
_journal_year 2020
_chemical_formula_sum 'C16 H16 Eu1.1 N2 O18 Y0.9'
_chemical_formula_weight 771.30
_space_group_crystal_system monoclinic
_space_group_IT_number 14
_space_group_name_Hall '-P 2yn'
_space_group_name_H-M_alt 'P 1 21/n 1'
_atom_sites_solution_hydrogens difmap
_audit_creation_method SHELXL-2016/6
_audit_update_record
;
2019-11-27 deposited with the CCDC.	2020-10-06 downloaded from the CCDC.
;
_cell_angle_alpha 90
_cell_angle_beta 112.176(7)
_cell_angle_gamma 90
_cell_formula_units_Z 4
_cell_length_a 18.356(3)
_cell_length_b 6.8895(13)
_cell_length_c 18.502(3)
_cell_measurement_reflns_used 8044
_cell_measurement_temperature 301(2)
_cell_measurement_theta_max 27.93
_cell_measurement_theta_min 3.19
_cell_volume 2166.8(7)
_computing_cell_refinement 'Bruker SAINT'
_computing_data_collection 'Bruker APEX2'
_computing_data_reduction 'Bruker SAINT'
_computing_molecular_graphics 'Bruker SHELXTL'
_computing_publication_material 'Bruker SHELXTL'
_computing_structure_refinement 'SHELXL-2016/6 (Sheldrick, 2016)'
_computing_structure_solution 'SHELXS-97 (Sheldrick 2008)'
_diffrn_ambient_temperature 301(2)
_diffrn_measured_fraction_theta_full 0.964
_diffrn_measured_fraction_theta_max 0.949
_diffrn_measurement_device_type 'Bruker APEX-II CCD'
_diffrn_measurement_method '\f and \w scans'
_diffrn_radiation_type MoK\a
_diffrn_radiation_wavelength 0.71073
_diffrn_reflns_av_R_equivalents 0.0374
_diffrn_reflns_av_unetI/netI 0.0295
_diffrn_reflns_Laue_measured_fraction_full 0.964
_diffrn_reflns_Laue_measured_fraction_max 0.949
_diffrn_reflns_limit_h_max 22
_diffrn_reflns_limit_h_min -23
_diffrn_reflns_limit_k_max 8
_diffrn_reflns_limit_k_min -8
_diffrn_reflns_limit_l_max 23
_diffrn_reflns_limit_l_min -24
_diffrn_reflns_number 23507
_diffrn_reflns_point_group_measured_fraction_full 0.964
_diffrn_reflns_point_group_measured_fraction_max 0.949
_diffrn_reflns_theta_full 25.242
_diffrn_reflns_theta_max 27.554
_diffrn_reflns_theta_min 3.187
_exptl_absorpt_coefficient_mu 5.654
_exptl_absorpt_correction_type none
_exptl_crystal_colour colorless
_exptl_crystal_density_diffrn 2.364
_exptl_crystal_description block
_exptl_crystal_F_000 1497.49
_refine_diff_density_max 0.619
_refine_diff_density_min -0.855
_refine_diff_density_rms 0.101
_refine_ls_extinction_method none
_refine_ls_goodness_of_fit_ref 1.130
_refine_ls_hydrogen_treatment refall
_refine_ls_matrix_type full
_refine_ls_number_parameters 409
_refine_ls_number_reflns 4729
_refine_ls_number_restraints 0
_refine_ls_restrained_S_all 1.130
_refine_ls_R_factor_all 0.0254
_refine_ls_R_factor_gt 0.0216
_refine_ls_shift/su_max 0.003
_refine_ls_shift/su_mean 0.000
_refine_ls_structure_factor_coef Fsqd
_refine_ls_weighting_details 'w=1/[\s^2^(Fo^2^)+2.2118P] where P=(Fo^2^+2Fc^2^)/3'
_refine_ls_weighting_scheme calc
_refine_ls_wR_factor_gt 0.0410
_refine_ls_wR_factor_ref 0.0418
_reflns_Friedel_coverage 0.000
_reflns_number_gt 4361
_reflns_number_total 4729
_reflns_threshold_expression 'I > 2\s(I)'
_cod_data_source_file d0dt03150j2.cif
_cod_data_source_block 1_CCDC8
_cod_depositor_comments 'Adding full bibliography for 7705619--7705631.cif.'
_cod_original_sg_symbol_H-M 'P 21/n'
_cod_original_formula_sum 'C16 H16 Eu1.10 N2 O18 Y0.90'
_cod_database_code 7705627
_shelx_shelxl_version_number 2016/6
_shelx_space_group_comment
; 
The symmetry employed for this shelxl refinement is uniquely defined 
by the following loop, which should always be used as a source of 
symmetry information in preference to the above space-group names. 
They are only intended as comments. 
;

loop_
_space_group_symop_operation_xyz
'x, y, z'
'-x+1/2, y+1/2, -z+1/2'
'-x, -y, -z'
'x-1/2, -y-1/2, z-1/2'

loop_
_atom_site_label
_atom_site_type_symbol
_atom_site_fract_x
_atom_site_fract_y
_atom_site_fract_z
_atom_site_U_iso_or_equiv
_atom_site_adp_type
_atom_site_occupancy
_atom_site_site_symmetry_order
_atom_site_calc_flag
_atom_site_refinement_flags_posn
_atom_site_refinement_flags_adp
_atom_site_refinement_flags_occupancy
_atom_site_disorder_assembly
_atom_site_disorder_group
Y1 Y 0.37349(2) 0.72299(2) 0.87747(2) 0.01008(6) Uani 0.354(3) 1 d . . P . .
Eu1 Eu 0.37349(2) 0.72299(2) 0.87747(2) 0.01008(6) Uani 0.646(3) 1 d . . P . .
Y2 Y 0.37523(2) 0.75203(2) 0.39636(2) 0.01085(6) Uani 0.549(3) 1 d . . P . .
Eu2 Eu 0.37523(2) 0.75203(2) 0.39636(2) 0.01085(6) Uani 0.451(3) 1 d . . P . .
C1 C 0.30323(16) 0.9655(4) 0.71014(15) 0.0174(5) Uani 1 1 d . . . . .
C2 C 0.38346(15) 0.9122(3) 0.71109(15) 0.0153(5) Uani 1 1 d . . . . .
C3 C 0.40704(16) 0.9337(4) 0.64843(16) 0.0167(5) Uani 1 1 d . . . . .
C4 C 0.48181(15) 0.8721(3) 0.65722(15) 0.0154(5) Uani 1 1 d . . . . .
C5 C 0.50797(15) 0.8735(3) 0.58899(15) 0.0153(5) Uani 1 1 d . . . . .
C6 C 0.53250(15) 0.8031(4) 0.72949(15) 0.0161(5) Uani 1 1 d . . . . .
C7 C 0.50360(15) 0.7839(3) 0.78868(15) 0.0157(5) Uani 1 1 d . . . . .
C8 C 0.55068(15) 0.7063(4) 0.86907(15) 0.0171(5) Uani 1 1 d . . . . .
C9 C 0.24716(16) 0.4200(4) 0.27122(16) 0.0182(6) Uani 1 1 d . . . . .
C10 C 0.18060(16) 0.3532(3) 0.29489(15) 0.0161(5) Uani 1 1 d . . . . .
C11 C 0.18262(17) 0.3623(4) 0.37056(16) 0.0187(6) Uani 1 1 d . . . . .
C12 C 0.11652(15) 0.3044(4) 0.38443(15) 0.0170(5) Uani 1 1 d . . . . .
C13 C 0.11631(16) 0.3047(4) 0.46583(16) 0.0184(5) Uani 1 1 d . . . . .
C14 C 0.05102(16) 0.2373(3) 0.32203(16) 0.0176(5) Uani 1 1 d . . . . .
C15 C 0.05519(15) 0.2251(3) 0.24897(15) 0.0154(5) Uani 1 1 d . . . . .
C16 C -0.00943(15) 0.1456(3) 0.17662(15) 0.0155(5) Uani 1 1 d . . . . .
O1 O 0.28624(11) 0.8908(3) 0.76460(12) 0.0240(4) Uani 1 1 d . . . . .
O2 O 0.25986(11) 1.0741(3) 0.65805(11) 0.0215(4) Uani 1 1 d . . . . .
O3 O 0.51031(11) 0.6697(3) 0.91114(11) 0.0219(4) Uani 1 1 d . . . . .
O4 O 0.62183(12) 0.6820(3) 0.88935(12) 0.0308(5) Uani 1 1 d . . . . .
O5 O 0.45968(12) 0.8158(3) 0.52548(11) 0.0248(4) Uani 1 1 d . . . . .
O6 O 0.57768(11) 0.9257(3) 0.60209(11) 0.0206(4) Uani 1 1 d . . . . .
O7 O 0.30678(12) 0.4887(3) 0.32360(11) 0.0242(4) Uani 1 1 d . . . . .
O8 O 0.23738(12) 0.3996(3) 0.20067(11) 0.0257(5) Uani 1 1 d . . . . .
O9 O 0.18105(12) 0.3169(3) 0.52296(11) 0.0237(4) Uani 1 1 d . . . . .
O10 O 0.05296(12) 0.2837(3) 0.47556(11) 0.0248(4) Uani 1 1 d . . . . .
O11 O -0.07140(11) 0.0864(3) 0.18042(11) 0.0234(4) Uani 1 1 d . . . . .
O12 O 0.00613(11) 0.1460(3) 0.11492(11) 0.0222(4) Uani 1 1 d . . . . .
O13 O 0.36676(13) 0.4543(3) 0.79013(12) 0.0247(5) Uani 1 1 d . . . . .
O14 O 0.37794(15) 0.4267(3) 0.95084(13) 0.0263(5) Uani 1 1 d . . . . .
O15 O 0.40747(16) 1.0619(3) 0.89792(14) 0.0304(5) Uani 1 1 d . . . . .
O16 O 0.28299(14) 0.8104(4) 0.45346(14) 0.0311(5) Uani 1 1 d . . . . .
O17 O 0.39562(13) 0.4561(3) 0.47220(13) 0.0275(5) Uani 1 1 d . . . . .
O18 O 0.28771(17) 0.6096(4) 0.57995(15) 0.0407(6) Uani 1 1 d . . . . .
N1 N 0.43003(13) 0.8325(3) 0.77836(13) 0.0154(4) Uani 1 1 d . . . . .
N2 N 0.11844(13) 0.2847(3) 0.23571(12) 0.0153(4) Uani 1 1 d . . . . .
H3 H 0.3724(18) 0.989(4) 0.5993(18) 0.026(8) Uiso 1 1 d . . . . .
H6 H 0.5855(17) 0.760(3) 0.7379(15) 0.010(6) Uiso 1 1 d . . . . .
H11 H 0.2265(19) 0.405(4) 0.4125(18) 0.022(8) Uiso 1 1 d . . . . .
H13A H 0.314(3) 0.420(6) 0.763(2) 0.063(13) Uiso 1 1 d . . . . .
H13B H 0.388(2) 0.449(5) 0.754(2) 0.054(12) Uiso 1 1 d . . . . .
H14 H 0.0062(18) 0.193(4) 0.3295(17) 0.019(7) Uiso 1 1 d . . . . .
H14A H 0.335(3) 0.405(8) 0.956(3) 0.10(2) Uiso 1 1 d . . . . .
H14B H 0.417(3) 0.392(6) 0.999(3) 0.061(13) Uiso 1 1 d . . . . .
H15A H 0.453(3) 1.103(7) 0.928(3) 0.076(16) Uiso 1 1 d . . . . .
H15B H 0.377(4) 1.172(12) 0.880(4) 0.16(3) Uiso 1 1 d . . . . .
H16A H 0.240(3) 0.832(6) 0.429(3) 0.052(13) Uiso 1 1 d . . . . .
H16B H 0.288(3) 0.743(6) 0.498(3) 0.065(14) Uiso 1 1 d . . . . .
H17A H 0.432(3) 0.443(6) 0.522(3) 0.056(12) Uiso 1 1 d . . . . .
H17B H 0.389(3) 0.347(7) 0.446(3) 0.072(14) Uiso 1 1 d . . . . .
H18A H 0.255(3) 0.507(6) 0.561(3) 0.064(13) Uiso 1 1 d . . . . .
H18B H 0.334(5) 0.543(10) 0.611(4) 0.15(3) Uiso 1 1 d . . . . .

loop_
_atom_site_aniso_label
_atom_site_aniso_U_11
_atom_site_aniso_U_22
_atom_site_aniso_U_33
_atom_site_aniso_U_23
_atom_site_aniso_U_13
_atom_site_aniso_U_12
Y1 0.00953(9) 0.01293(8) 0.00794(9) 0.00015(5) 0.00348(6) 0.00017(5)
Eu1 0.00953(9) 0.01293(8) 0.00794(9) 0.00015(5) 0.00348(6) 0.00017(5)
Y2 0.00849(9) 0.01633(9) 0.00721(10) 0.00005(6) 0.00237(6) -0.00055(6)
Eu2 0.00849(9) 0.01633(9) 0.00721(10) 0.00005(6) 0.00237(6) -0.00055(6)
C1 0.0154(14) 0.0209(12) 0.0144(14) -0.0002(10) 0.0041(11) -0.0001(10)
C2 0.0103(13) 0.0187(12) 0.0148(13) 0.0011(9) 0.0023(10) -0.0010(9)
C3 0.0150(14) 0.0185(12) 0.0146(14) 0.0020(10) 0.0032(11) -0.0014(10)
C4 0.0169(14) 0.0144(11) 0.0143(13) -0.0012(9) 0.0053(11) -0.0041(9)
C5 0.0180(15) 0.0138(11) 0.0139(13) 0.0018(9) 0.0059(11) 0.0001(9)
C6 0.0118(14) 0.0173(11) 0.0194(14) -0.0005(10) 0.0060(10) -0.0009(10)
C7 0.0150(14) 0.0154(11) 0.0157(13) -0.0004(9) 0.0049(10) -0.0016(9)
C8 0.0149(14) 0.0184(11) 0.0156(13) -0.0003(10) 0.0032(10) 0.0013(10)
C9 0.0176(15) 0.0197(12) 0.0154(14) 0.0000(10) 0.0043(11) -0.0005(10)
C10 0.0161(14) 0.0172(11) 0.0139(13) -0.0002(9) 0.0043(11) -0.0014(9)
C11 0.0179(15) 0.0213(12) 0.0144(14) -0.0023(10) 0.0032(11) -0.0030(10)
C12 0.0187(14) 0.0179(11) 0.0148(13) 0.0016(10) 0.0066(11) -0.0007(10)
C13 0.0209(15) 0.0176(12) 0.0170(14) 0.0011(10) 0.0074(11) -0.0008(10)
C14 0.0172(14) 0.0190(12) 0.0180(13) 0.0014(10) 0.0082(11) -0.0015(10)
C15 0.0154(13) 0.0144(11) 0.0151(13) 0.0011(9) 0.0042(10) 0.0001(9)
C16 0.0150(14) 0.0165(11) 0.0143(13) 0.0010(9) 0.0049(11) 0.0020(9)
O1 0.0157(11) 0.0364(11) 0.0217(11) 0.0106(8) 0.0090(9) 0.0055(8)
O2 0.0172(11) 0.0282(10) 0.0177(10) 0.0067(8) 0.0049(8) 0.0056(8)
O3 0.0173(10) 0.0334(10) 0.0160(10) 0.0066(8) 0.0074(8) 0.0046(8)
O4 0.0137(11) 0.0488(13) 0.0279(12) 0.0102(10) 0.0055(9) 0.0046(9)
O5 0.0239(11) 0.0327(10) 0.0146(10) -0.0037(8) 0.0035(8) -0.0044(8)
O6 0.0162(11) 0.0260(10) 0.0205(11) 0.0003(8) 0.0080(8) -0.0030(7)
O7 0.0200(11) 0.0316(10) 0.0169(10) -0.0031(8) 0.0023(8) -0.0105(8)
O8 0.0199(11) 0.0428(12) 0.0139(10) -0.0039(8) 0.0057(8) -0.0102(9)
O9 0.0210(11) 0.0345(11) 0.0138(10) 0.0010(8) 0.0046(8) -0.0053(8)
O10 0.0197(11) 0.0372(11) 0.0189(10) 0.0028(8) 0.0090(8) -0.0007(8)
O11 0.0163(11) 0.0326(10) 0.0224(11) -0.0018(8) 0.0087(9) -0.0070(8)
O12 0.0182(11) 0.0346(10) 0.0136(10) -0.0038(8) 0.0059(8) -0.0062(8)
O13 0.0180(12) 0.0381(11) 0.0196(11) -0.0095(9) 0.0091(9) -0.0037(9)
O14 0.0305(14) 0.0259(10) 0.0196(12) 0.0065(8) 0.0060(10) 0.0050(9)
O15 0.0308(14) 0.0196(10) 0.0372(14) -0.0047(9) 0.0086(11) -0.0044(9)
O16 0.0173(13) 0.0521(14) 0.0237(12) 0.0055(10) 0.0074(10) 0.0062(10)
O17 0.0318(13) 0.0249(10) 0.0173(11) 0.0024(8) -0.0004(10) 0.0026(9)
O18 0.0383(16) 0.0414(14) 0.0359(15) 0.0023(11) 0.0065(12) -0.0153(12)
N1 0.0122(12) 0.0183(10) 0.0154(11) 0.0008(8) 0.0049(9) 0.0000(8)
N2 0.0153(11) 0.0181(10) 0.0121(11) -0.0001(8) 0.0048(8) 0.0009(8)

loop_
_atom_type_symbol
_atom_type_description
_atom_type_scat_dispersion_real
_atom_type_scat_dispersion_imag
_atom_type_scat_source
C C 0.0033 0.0016 'International Tables Vol C Tables 4.2.6.8 and 6.1.1.4'
H H 0.0000 0.0000 'International Tables Vol C Tables 4.2.6.8 and 6.1.1.4'
Eu Eu -0.1578 3.6682 'International Tables Vol C Tables 4.2.6.8 and 6.1.1.4'
N N 0.0061 0.0033 'International Tables Vol C Tables 4.2.6.8 and 6.1.1.4'
O O 0.0106 0.0060 'International Tables Vol C Tables 4.2.6.8 and 6.1.1.4'
Y Y -2.7962 3.5667 'International Tables Vol C Tables 4.2.6.8 and 6.1.1.4'

loop_
_geom_angle_atom_site_label_1
_geom_angle_atom_site_label_2
_geom_angle_atom_site_label_3
_geom_angle
_geom_angle_site_symmetry_1
_geom_angle_site_symmetry_3
_geom_angle_publ_flag
O3 Y1 O1 126.56(6) . . ?
O3 Y1 O15 85.59(8) . . ?
O1 Y1 O15 73.59(8) . . ?
O3 Y1 O13 80.80(7) . . ?
O1 Y1 O13 86.47(7) . . ?
O15 Y1 O13 142.00(8) . . ?
O3 Y1 O14 85.11(7) . . ?
O1 Y1 O14 139.56(8) . . ?
O15 Y1 O14 140.56(8) . . ?
O13 Y1 O14 73.43(8) . . ?
O3 Y1 O9 121.74(7) . 2_556 ?
O1 Y1 O9 101.32(6) . 2_556 ?
O15 Y1 O9 77.57(7) . 2_556 ?
O13 Y1 O9 139.10(7) . 2_556 ?
O14 Y1 O9 75.15(7) . 2_556 ?
O3 Y1 O2 146.90(6) . 2_546 ?
O1 Y1 O2 72.72(7) . 2_546 ?
O15 Y1 O2 127.44(8) . 2_546 ?
O13 Y1 O2 73.38(7) . 2_546 ?
O14 Y1 O2 68.07(8) . 2_546 ?
O9 Y1 O2 70.99(6) 2_556 2_546 ?
O3 Y1 N1 63.61(7) . . ?
O1 Y1 N1 63.13(7) . . ?
O15 Y1 N1 70.94(7) . . ?
O13 Y1 N1 71.22(7) . . ?
O14 Y1 N1 135.62(7) . . ?
O9 Y1 N1 147.67(7) 2_556 . ?
O2 Y1 N1 123.93(7) 2_546 . ?
O3 Y1 O10 70.55(6) . 2_556 ?
O1 Y1 O10 138.98(7) . 2_556 ?
O15 Y1 O10 71.04(7) . 2_556 ?
O13 Y1 O10 134.54(7) . 2_556 ?
O14 Y1 O10 69.72(7) . 2_556 ?
O9 Y1 O10 51.20(6) 2_556 2_556 ?
O2 Y1 O10 114.54(6) 2_546 2_556 ?
N1 Y1 O10 121.37(7) . 2_556 ?
O3 Y1 C13 96.04(7) . 2_556 ?
O1 Y1 C13 123.34(7) . 2_556 ?
O15 Y1 C13 74.85(8) . 2_556 ?
O13 Y1 C13 141.60(7) . 2_556 ?
O14 Y1 C13 68.17(7) . 2_556 ?
O9 Y1 C13 25.75(7) 2_556 2_556 ?
O2 Y1 C13 91.71(7) 2_546 2_556 ?
N1 Y1 C13 141.04(7) . 2_556 ?
O10 Y1 C13 25.64(7) 2_556 2_556 ?
O7 Y2 O16 94.03(8) . . ?
O7 Y2 O5 137.78(7) . . ?
O16 Y2 O5 79.69(8) . . ?
O7 Y2 O6 148.18(7) . 3_676 ?
O16 Y2 O6 98.95(8) . 3_676 ?
O5 Y2 O6 73.47(7) . 3_676 ?
O7 Y2 O12 91.27(7) . 2 ?
O16 Y2 O12 158.87(8) . 2 ?
O5 Y2 O12 82.64(7) . 2 ?
O6 Y2 O12 86.97(7) 3_676 2 ?
O7 Y2 O8 76.82(7) . 2 ?
O16 Y2 O8 72.48(8) . 2 ?
O5 Y2 O8 137.37(7) . 2 ?
O6 Y2 O8 79.61(7) 3_676 2 ?
O12 Y2 O8 128.65(6) 2 2 ?
O7 Y2 O17 67.06(7) . . ?
O16 Y2 O17 82.14(8) . . ?
O5 Y2 O17 70.72(7) . . ?
O6 Y2 O17 143.37(7) 3_676 . ?
O12 Y2 O17 81.13(7) 2 . ?
O8 Y2 O17 133.85(8) 2 . ?
O7 Y2 N2 73.65(7) . 2 ?
O16 Y2 N2 137.15(8) . 2 ?
O5 Y2 N2 136.18(7) . 2 ?
O6 Y2 N2 77.11(6) 3_676 2 ?
O12 Y2 N2 63.91(7) 2 2 ?
O8 Y2 N2 64.80(7) 2 2 ?
O17 Y2 N2 126.00(7) . 2 ?
O2 C1 O1 125.6(3) . . ?
O2 C1 C2 119.5(2) . . ?
O1 C1 C2 114.9(2) . . ?
N1 C2 C3 122.0(2) . . ?
N1 C2 C1 112.9(2) . . ?
C3 C2 C1 125.0(2) . . ?
C4 C3 C2 118.4(2) . . ?
C4 C3 H3 120.0(18) . . ?
C2 C3 H3 121.5(18) . . ?
C3 C4 C6 119.3(2) . . ?
C3 C4 C5 120.9(2) . . ?
C6 C4 C5 119.8(2) . . ?
O5 C5 O6 125.7(2) . . ?
O5 C5 C4 116.8(2) . . ?
O6 C5 C4 117.4(2) . . ?
C7 C6 C4 118.2(2) . . ?
C7 C6 H6 120.1(15) . . ?
C4 C6 H6 121.6(16) . . ?
N1 C7 C6 122.0(2) . . ?
N1 C7 C8 113.7(2) . . ?
C6 C7 C8 124.3(2) . . ?
O4 C8 O3 125.3(2) . . ?
O4 C8 C7 119.8(2) . . ?
O3 C8 C7 114.8(2) . . ?
O7 C9 O8 126.0(2) . . ?
O7 C9 C10 117.1(2) . . ?
O8 C9 C10 116.8(2) . . ?
N2 C10 C11 122.2(2) . . ?
N2 C10 C9 113.8(2) . . ?
C11 C10 C9 124.1(2) . . ?
C12 C11 C10 118.7(3) . . ?
C12 C11 H11 118.6(19) . . ?
C10 C11 H11 122.7(19) . . ?
C11 C12 C14 118.8(2) . . ?
C11 C12 C13 121.0(2) . . ?
C14 C12 C13 120.1(2) . . ?
O10 C13 O9 121.4(2) . . ?
O10 C13 C12 119.8(2) . . ?
O9 C13 C12 118.7(2) . . ?
O10 C13 Y1 62.91(14) . 2_546 ?
O9 C13 Y1 59.20(14) . 2_546 ?
C12 C13 Y1 168.10(17) . 2_546 ?
C15 C14 C12 118.7(2) . . ?
C15 C14 H14 120.0(18) . . ?
C12 C14 H14 121.1(18) . . ?
N2 C15 C14 122.1(2) . . ?
N2 C15 C16 113.1(2) . . ?
C14 C15 C16 124.8(2) . . ?
O11 C16 O12 125.0(2) . . ?
O11 C16 C15 120.0(2) . . ?
O12 C16 C15 115.1(2) . . ?
C1 O1 Y1 127.12(17) . . ?
C1 O2 Y1 136.68(17) . 2_556 ?
C8 O3 Y1 127.18(16) . . ?
C5 O5 Y2 170.31(18) . . ?
C5 O6 Y2 127.32(16) . 3_676 ?
C9 O7 Y2 150.32(18) . . ?
C9 O8 Y2 124.83(17) . 2_545 ?
C13 O9 Y1 95.04(16) . 2_546 ?
C13 O10 Y1 91.45(16) . 2_546 ?
C16 O12 Y2 126.85(17) . 2_545 ?
Y1 O13 H13A 109(2) . . ?
Y1 O13 H13B 127(3) . . ?
H13A O13 H13B 104(3) . . ?
Y1 O14 H14A 112(4) . . ?
Y1 O14 H14B 127(3) . . ?
H14A O14 H14B 105(4) . . ?
Y1 O15 H15A 124(3) . . ?
Y1 O15 H15B 131(5) . . ?
H15A O15 H15B 106(5) . . ?
Y2 O16 H16A 122(3) . . ?
Y2 O16 H16B 118(3) . . ?
H16A O16 H16B 111(4) . . ?
Y2 O17 H17A 124(2) . . ?
Y2 O17 H17B 116(3) . . ?
H17A O17 H17B 112(4) . . ?
H18A O18 H18B 99(5) . . ?
C7 N1 C2 119.7(2) . . ?
C7 N1 Y1 119.36(16) . . ?
C2 N1 Y1 120.25(17) . . ?
C10 N2 C15 119.4(2) . . ?
C10 N2 Y2 119.54(17) . 2_545 ?
C15 N2 Y2 121.01(16) . 2_545 ?

loop_
_geom_bond_atom_site_label_1
_geom_bond_atom_site_label_2
_geom_bond_distance
_geom_bond_site_symmetry_2
_geom_bond_publ_flag
Y1 O3 2.3769(19) . ?
Y1 O1 2.3952(19) . ?
Y1 O15 2.410(2) . ?
Y1 O13 2.430(2) . ?
Y1 O14 2.435(2) . ?
Y1 O9 2.4914(19) 2_556 ?
Y1 O2 2.5022(19) 2_546 ?
Y1 N1 2.539(2) . ?
Y1 O10 2.573(2) 2_556 ?
Y1 C13 2.889(3) 2_556 ?
Y2 O7 2.3248(18) . ?
Y2 O16 2.344(2) . ?
Y2 O5 2.3469(19) . ?
Y2 O6 2.3786(18) 3_676 ?
Y2 O12 2.3798(19) 2 ?
Y2 O8 2.3931(19) 2 ?
Y2 O17 2.423(2) . ?
Y2 N2 2.500(2) 2 ?
C1 O2 1.242(3) . ?
C1 O1 1.271(3) . ?
C1 C2 1.511(4) . ?
C2 N1 1.334(3) . ?
C2 C3 1.390(4) . ?
C3 C4 1.386(4) . ?
C3 H3 0.97(3) . ?
C4 C6 1.393(4) . ?
C4 C5 1.511(4) . ?
C5 O5 1.240(3) . ?
C5 O6 1.262(3) . ?
C6 C7 1.392(4) . ?
C6 H6 0.97(3) . ?
C7 N1 1.333(3) . ?
C7 C8 1.508(4) . ?
C8 O4 1.227(3) . ?
C8 O3 1.286(3) . ?
C9 O7 1.249(3) . ?
C9 O8 1.256(3) . ?
C9 C10 1.517(4) . ?
C10 N2 1.334(3) . ?
C10 C11 1.388(4) . ?
C11 C12 1.390(4) . ?
C11 H11 0.93(3) . ?
C12 C14 1.394(4) . ?
C12 C13 1.508(4) . ?
C13 O10 1.250(3) . ?
C13 O9 1.260(3) . ?
C14 C15 1.385(4) . ?
C14 H14 0.93(3) . ?
C15 N2 1.339(3) . ?
C15 C16 1.517(4) . ?
C16 O11 1.235(3) . ?
C16 O12 1.277(3) . ?
O13 H13A 0.94(5) . ?
O13 H13B 0.90(4) . ?
O14 H14A 0.84(6) . ?
O14 H14B 0.93(5) . ?
O15 H15A 0.86(5) . ?
O15 H15B 0.92(8) . ?
O16 H16A 0.76(5) . ?
O16 H16B 0.92(5) . ?
O17 H17A 0.91(4) . ?
O17 H17B 0.88(5) . ?
O18 H18A 0.90(5) . ?
O18 H18B 0.94(8) . ?

loop_
_geom_hbond_atom_site_label_D
_geom_hbond_atom_site_label_H
_geom_hbond_atom_site_label_A
_geom_hbond_distance_DH
_geom_hbond_distance_HA
_geom_hbond_distance_DA
_geom_hbond_angle_DHA
_geom_hbond_site_symmetry_A
O18 H18B O11 0.94(8) 1.95(8) 2.888(3) 176(6) 4_666
O18 H18A O9 0.90(5) 1.83(5) 2.730(3) 174(4) .
O17 H17B O6 0.88(5) 2.26(5) 3.092(3) 158(4) 3_666
O17 H17A O12 0.91(4) 1.86(4) 2.746(3) 166(4) 4_666
O16 H16B O18 0.92(5) 1.77(5) 2.691(3) 175(4) .
O16 H16A O4 0.76(5) 2.01(5) 2.741(3) 160(4) 4_575
O15 H15B O14 0.92(8) 2.19(8) 2.823(3) 125(6) 1_565
O15 H15B O13 0.92(8) 2.52(8) 3.274(3) 138(5) 1_565
O15 H15A O10 0.86(5) 1.88(5) 2.726(3) 169(5) 4_676
O14 H14B O4 0.93(5) 2.48(4) 3.049(3) 119(3) 3_667
O14 H14B O3 0.93(5) 1.75(5) 2.686(3) 179(4) 3_667
C14 H14 O13 0.93(3) 2.59(3) 3.467(3) 157(2) 4_565
O13 H13B O11 0.90(4) 1.80(4) 2.688(3) 174(4) 4_666
O13 H13A O1 0.94(5) 1.72(5) 2.638(3) 164(4) 2_546
O17 H17B O6 0.88(5) 2.26(5) 3.092(3) 158(4) 3_666
O15 H15B O14 0.92(8) 2.19(8) 2.823(3) 125(6) 1_565
O15 H15B O13 0.92(8) 2.52(8) 3.274(3) 138(5) 1_565
O18 H18B O11 0.94(8) 1.95(8) 2.888(3) 176(6) 4_666
O15 H15A O10 0.86(5) 1.88(5) 2.726(3) 169(5) 4_676
O14 H14B O4 0.93(5) 2.48(4) 3.049(3) 119(3) 3_667
O14 H14B O3 0.93(5) 1.75(5) 2.686(3) 179(4) 3_667
O16 H16B O18 0.92(5) 1.77(5) 2.691(3) 175(4) .
O17 H17A O12 0.91(4) 1.86(4) 2.746(3) 166(4) 4_666
O18 H18A O9 0.90(5) 1.83(5) 2.730(3) 174(4) .
O16 H16A O4 0.76(5) 2.01(5) 2.741(3) 160(4) 4_575
O13 H13A O1 0.94(5) 1.72(5) 2.638(3) 164(4) 2_546
O13 H13B O11 0.90(4) 1.80(4) 2.688(3) 174(4) 4_666
C14 H14 O13 0.93(3) 2.59(3) 3.467(3) 157(2) 4_565
O15 H15B O14 0.92(8) 2.19(8) 2.823(3) 125(6) 1_565
O15 H15B O13 0.92(8) 2.52(8) 3.274(3) 138(5) 1_565
O18 H18B O11 0.94(8) 1.95(8) 2.888(3) 176(6) 4_666
O15 H15A O10 0.86(5) 1.88(5) 2.726(3) 169(5) 4_676
O14 H14B O4 0.93(5) 2.48(4) 3.049(3) 119(3) 3_667
O14 H14B O3 0.93(5) 1.75(5) 2.686(3) 179(4) 3_667
O16 H16B O18 0.92(5) 1.77(5) 2.691(3) 175(4) .
O17 H17A O12 0.91(4) 1.86(4) 2.746(3) 166(4) 4_666
O18 H18A O9 0.90(5) 1.83(5) 2.730(3) 174(4) .
O16 H16A O4 0.76(5) 2.01(5) 2.741(3) 160(4) 4_575
O13 H13A O1 0.94(5) 1.72(5) 2.638(3) 164(4) 2_546
O13 H13B O11 0.90(4) 1.80(4) 2.688(3) 174(4) 4_666
C14 H14 O13 0.93(3) 2.59(3) 3.467(3) 157(2) 4_565
O14 H14B O4 0.93(5) 2.48(4) 3.049(3) 119(3) 3_667
O14 H14B O3 0.93(5) 1.75(5) 2.686(3) 179(4) 3_667
O15 H15A O10 0.86(5) 1.88(5) 2.726(3) 169(5) 4_676
O16 H16B O18 0.92(5) 1.77(5) 2.691(3) 175(4) .
O17 H17A O12 0.91(4) 1.86(4) 2.746(3) 166(4) 4_666
O18 H18A O9 0.90(5) 1.83(5) 2.730(3) 174(4) .
O16 H16A O4 0.76(5) 2.01(5) 2.741(3) 160(4) 4_575
O13 H13A O1 0.94(5) 1.72(5) 2.638(3) 164(4) 2_546
O13 H13B O11 0.90(4) 1.80(4) 2.688(3) 174(4) 4_666
C14 H14 O13 0.93(3) 2.59(3) 3.467(3) 157(2) 4_565
O16 H16B O18 0.92(5) 1.77(5) 2.691(3) 175(4) .
O17 H17A O12 0.91(4) 1.86(4) 2.746(3) 166(4) 4_666
O18 H18A O9 0.90(5) 1.83(5) 2.730(3) 174(4) .
O16 H16A O4 0.76(5) 2.01(5) 2.741(3) 160(4) 4_575
O13 H13A O1 0.94(5) 1.72(5) 2.638(3) 164(4) 2_546
O13 H13B O11 0.90(4) 1.80(4) 2.688(3) 174(4) 4_666
C14 H14 O13 0.93(3) 2.59(3) 3.467(3) 157(2) 4_565
O16 H16B O18 0.92(5) 1.77(5) 2.691(3) 175(4) .
O17 H17A O12 0.91(4) 1.86(4) 2.746(3) 166(4) 4_666
O18 H18A O9 0.90(5) 1.83(5) 2.730(3) 174(4) .
O13 H13A O1 0.94(5) 1.72(5) 2.638(3) 164(4) 2_546
C14 H14 O13 0.93(3) 2.59(3) 3.467(3) 157(2) 4_565
C6 H6 O6 0.97(3) 2.71(3) 2.904(3) 91.4(16) .
O13 H13A O1 0.94(5) 1.72(5) 2.638(3) 164(4) 2_546
O17 H17A O12 0.91(4) 1.86(4) 2.746(3) 166(4) 4_666
C14 H14 O13 0.93(3) 2.59(3) 3.467(3) 157(2) 4_565
O13 H13B O11 0.90(4) 1.80(4) 2.688(3) 174(4) 4_666
O13 H13A O1 0.94(5) 1.72(5) 2.638(3) 164(4) 2_546
O16 H16A O4 0.76(5) 2.01(5) 2.741(3) 160(4) 4_575
O18 H18A O9 0.90(5) 1.83(5) 2.730(3) 174(4) .
O17 H17A O12 0.91(4) 1.86(4) 2.746(3) 166(4) 4_666
O16 H16B O18 0.92(5) 1.77(5) 2.691(3) 175(4) .
O14 H14B O3 0.93(5) 1.75(5) 2.686(3) 179(4) 3_667
O14 H14B O4 0.93(5) 2.48(4) 3.049(3) 119(3) 3_667
C14 H14 O13 0.93(3) 2.59(3) 3.467(3) 157(2) 4_565
O13 H13B O11 0.90(4) 1.80(4) 2.688(3) 174(4) 4_666
O13 H13A O1 0.94(5) 1.72(5) 2.638(3) 164(4) 2_546
O16 H16A O4 0.76(5) 2.01(5) 2.741(3) 160(4) 4_575
O18 H18A O9 0.90(5) 1.83(5) 2.730(3) 174(4) .
O17 H17A O12 0.91(4) 1.86(4) 2.746(3) 166(4) 4_666
O16 H16B O18 0.92(5) 1.77(5) 2.691(3) 175(4) .
O14 H14B O3 0.93(5) 1.75(5) 2.686(3) 179(4) 3_667
O14 H14B O4 0.93(5) 2.48(4) 3.049(3) 119(3) 3_667
C14 H14 O13 0.93(3) 2.59(3) 3.467(3) 157(2) 4_565
O13 H13B O11 0.90(4) 1.80(4) 2.688(3) 174(4) 4_666
O13 H13A O1 0.94(5) 1.72(5) 2.638(3) 164(4) 2_546
O16 H16A O4 0.76(5) 2.01(5) 2.741(3) 160(4) 4_575
O18 H18A O9 0.90(5) 1.83(5) 2.730(3) 174(4) .
O17 H17A O12 0.91(4) 1.86(4) 2.746(3) 166(4) 4_666
O16 H16B O18 0.92(5) 1.77(5) 2.691(3) 175(4) .
O14 H14B O3 0.93(5) 1.75(5) 2.686(3) 179(4) 3_667
O14 H14B O4 0.93(5) 2.48(4) 3.049(3) 119(3) 3_667
O15 H15A O10 0.86(5) 1.88(5) 2.726(3) 169(5) 4_676
O18 H18B O11 0.94(8) 1.95(8) 2.888(3) 176(6) 4_666
O15 H15B O13 0.92(8) 2.52(8) 3.274(3) 138(5) 1_565
O15 H15B O14 0.92(8) 2.19(8) 2.823(3) 125(6) 1_565
O17 H17B O6 0.88(5) 2.26(5) 3.092(3) 158(4) 3_666
C14 H14 O13 0.93(3) 2.59(3) 3.467(3) 157(2) 4_565
O13 H13B O11 0.90(4) 1.80(4) 2.688(3) 174(4) 4_666
O13 H13A O1 0.94(5) 1.72(5) 2.638(3) 164(4) 2_546
O16 H16A O4 0.76(5) 2.01(5) 2.741(3) 160(4) 4_575
O18 H18A O9 0.90(5) 1.83(5) 2.730(3) 174(4) .
O17 H17A O12 0.91(4) 1.86(4) 2.746(3) 166(4) 4_666
O16 H16B O18 0.92(5) 1.77(5) 2.691(3) 175(4) .
O14 H14B O3 0.93(5) 1.75(5) 2.686(3) 179(4) 3_667
O14 H14B O4 0.93(5) 2.48(4) 3.049(3) 119(3) 3_667
O15 H15A O10 0.86(5) 1.88(5) 2.726(3) 169(5) 4_676
O18 H18B O11 0.94(8) 1.95(8) 2.888(3) 176(6) 4_666
O15 H15B O13 0.92(8) 2.52(8) 3.274(3) 138(5) 1_565
O15 H15B O14 0.92(8) 2.19(8) 2.823(3) 125(6) 1_565
O17 H17B O6 0.88(5) 2.26(5) 3.092(3) 158(4) 3_666
O13 H13A O1 0.94(5) 1.72(5) 2.638(3) 164(4) 2_546
O13 H13B O11 0.90(4) 1.80(4) 2.688(3) 174(4) 4_666
C14 H14 O13 0.93(3) 2.59(3) 3.467(3) 157(2) 4_565
O14 H14B O3 0.93(5) 1.75(5) 2.686(3) 179(4) 3_667
O14 H14B O4 0.93(5) 2.48(4) 3.049(3) 119(3) 3_667
O15 H15A O10 0.86(5) 1.88(5) 2.726(3) 169(5) 4_676
O15 H15B O13 0.92(8) 2.52(8) 3.274(3) 138(5) 1_565
O15 H15B O14 0.92(8) 2.19(8) 2.823(3) 125(6) 1_565
O16 H16A O4 0.76(5) 2.01(5) 2.741(3) 160(4) 4_575
O16 H16B O18 0.92(5) 1.77(5) 2.691(3) 175(4) .
O17 H17A O12 0.91(4) 1.86(4) 2.746(3) 166(4) 4_666
O17 H17B O6 0.88(5) 2.26(5) 3.092(3) 158(4) 3_666
O18 H18A O9 0.90(5) 1.83(5) 2.730(3) 174(4) .
O18 H18B O11 0.94(8) 1.95(8) 2.888(3) 176(6) 4_666

loop_
_geom_torsion_atom_site_label_1
_geom_torsion_atom_site_label_2
_geom_torsion_atom_site_label_3
_geom_torsion_atom_site_label_4
_geom_torsion
_geom_torsion_site_symmetry_1
_geom_torsion_site_symmetry_2
_geom_torsion_site_symmetry_3
_geom_torsion_site_symmetry_4
_geom_torsion_publ_flag
O2 C1 C2 N1 165.9(2) . . . . ?
O1 C1 C2 N1 -14.5(3) . . . . ?
O2 C1 C2 C3 -16.9(4) . . . . ?
O1 C1 C2 C3 162.7(2) . . . . ?
N1 C2 C3 C4 -0.9(4) . . . . ?
C1 C2 C3 C4 -177.9(2) . . . . ?
C2 C3 C4 C6 -4.2(4) . . . . ?
C2 C3 C4 C5 174.0(2) . . . . ?
C3 C4 C5 O5 -42.4(3) . . . . ?
C6 C4 C5 O5 135.8(3) . . . . ?
C3 C4 C5 O6 140.3(2) . . . . ?
C6 C4 C5 O6 -41.5(3) . . . . ?
C3 C4 C6 C7 5.1(4) . . . . ?
C5 C4 C6 C7 -173.1(2) . . . . ?
C4 C6 C7 N1 -1.1(4) . . . . ?
C4 C6 C7 C8 178.3(2) . . . . ?
N1 C7 C8 O4 -169.9(2) . . . . ?
C6 C7 C8 O4 10.6(4) . . . . ?
N1 C7 C8 O3 10.4(3) . . . . ?
C6 C7 C8 O3 -169.0(2) . . . . ?
O7 C9 C10 N2 178.9(2) . . . . ?
O8 C9 C10 N2 -1.6(3) . . . . ?
O7 C9 C10 C11 -0.7(4) . . . . ?
O8 C9 C10 C11 178.8(2) . . . . ?
N2 C10 C11 C12 -2.3(4) . . . . ?
C9 C10 C11 C12 177.3(2) . . . . ?
C10 C11 C12 C14 0.7(4) . . . . ?
C10 C11 C12 C13 177.9(2) . . . . ?
C11 C12 C13 O10 168.1(2) . . . . ?
C14 C12 C13 O10 -14.7(4) . . . . ?
C11 C12 C13 O9 -15.4(4) . . . . ?
C14 C12 C13 O9 161.8(2) . . . . ?
C11 C12 C13 Y1 -92.0(9) . . . 2_546 ?
C14 C12 C13 Y1 85.1(9) . . . 2_546 ?
C11 C12 C14 C15 2.0(4) . . . . ?
C13 C12 C14 C15 -175.2(2) . . . . ?
C12 C14 C15 N2 -3.4(4) . . . . ?
C12 C14 C15 C16 176.7(2) . . . . ?
N2 C15 C16 O11 -179.6(2) . . . . ?
C14 C15 C16 O11 0.3(4) . . . . ?
N2 C15 C16 O12 0.5(3) . . . . ?
C14 C15 C16 O12 -179.6(2) . . . . ?
O2 C1 O1 Y1 -169.5(2) . . . . ?
C2 C1 O1 Y1 10.9(3) . . . . ?
O1 C1 O2 Y1 1.9(4) . . . 2_556 ?
C2 C1 O2 Y1 -178.59(16) . . . 2_556 ?
O4 C8 O3 Y1 177.8(2) . . . . ?
C7 C8 O3 Y1 -2.6(3) . . . . ?
O5 C5 O6 Y2 97.4(3) . . . 3_676 ?
C4 C5 O6 Y2 -85.6(3) . . . 3_676 ?
O8 C9 O7 Y2 91.7(4) . . . . ?
C10 C9 O7 Y2 -88.9(4) . . . . ?
O7 C9 O8 Y2 176.7(2) . . . 2_545 ?
C10 C9 O8 Y2 -2.7(3) . . . 2_545 ?
O10 C13 O9 Y1 10.0(3) . . . 2_546 ?
C12 C13 O9 Y1 -166.50(19) . . . 2_546 ?
O9 C13 O10 Y1 -9.6(3) . . . 2_546 ?
C12 C13 O10 Y1 166.8(2) . . . 2_546 ?
O11 C16 O12 Y2 -178.80(18) . . . 2_545 ?
C15 C16 O12 Y2 1.1(3) . . . 2_545 ?
C6 C7 N1 C2 -3.9(4) . . . . ?
C8 C7 N1 C2 176.6(2) . . . . ?
C6 C7 N1 Y1 166.24(18) . . . . ?
C8 C7 N1 Y1 -13.2(3) . . . . ?
C3 C2 N1 C7 5.0(4) . . . . ?
C1 C2 N1 C7 -177.7(2) . . . . ?
C3 C2 N1 Y1 -165.11(18) . . . . ?
C1 C2 N1 Y1 12.2(3) . . . . ?
C11 C10 N2 C15 1.0(4) . . . . ?
C9 C10 N2 C15 -178.6(2) . . . . ?
C11 C10 N2 Y2 -175.54(18) . . . 2_545 ?
C9 C10 N2 Y2 4.9(3) . . . 2_545 ?
C14 C15 N2 C10 1.9(4) . . . . ?
C16 C15 N2 C10 -178.2(2) . . . . ?
C14 C15 N2 Y2 178.40(17) . . . 2_545 ?
C16 C15 N2 Y2 -1.7(3) . . . 2_545 ?
